data_4331236
loop_
_publ_author_name
'Deepak Dange'
'Jiaye Li'
'Christian Schenk'
'Hansgeorg Schn\"ockel'
'Cameron Jones'

_publ_section_title
;
 Monomeric Group 13 Metal(I) Amides: Enforcing One-Coordination Through
 Extreme Ligand Steric Bulk
;
_journal_name_full 'Inorganic Chemistry'
_journal_page_first 13050
_journal_page_last 13059
_journal_paper_doi 10.1021/ic3022613
_journal_volume 51
_journal_year 2012
_chemical_formula_sum 'C48 H67 Al Li N O3 Si'
_chemical_formula_weight 768.04
_chemical_name_systematic
; 
 ? 
;
_space_group_IT_number 14
_symmetry_cell_setting monoclinic
_symmetry_space_group_name_Hall '-P 2yn'
_symmetry_space_group_name_H-M 'P 1 21/n 1'
_atom_sites_solution_hydrogens geom
_atom_sites_solution_primary direct
_atom_sites_solution_secondary difmap
_audit_creation_method SHELXL-97
_cell_angle_alpha 90.00
_cell_angle_beta 97.686(2)
_cell_angle_gamma 90.00
_cell_formula_units_Z 4
_cell_length_a 12.9536(3)
_cell_length_b 25.9791(6)
_cell_length_c 13.7056(4)
_cell_measurement_temperature 123(2)
_cell_volume 4570.8(2)
_computing_structure_refinement 'SHELXL-97 (Sheldrick, 1997)'
_computing_structure_solution 'SHELXS-97 (Sheldrick, 1990)'
_diffrn_ambient_temperature 123(2)
_diffrn_measured_fraction_theta_full 0.992
_diffrn_measured_fraction_theta_max 0.992
_diffrn_radiation_monochromator graphite
_diffrn_radiation_source 'fine-focus sealed tube'
_diffrn_radiation_type MoK\a
_diffrn_radiation_wavelength 0.71073
_diffrn_reflns_av_R_equivalents 0.0276
_diffrn_reflns_av_sigmaI/netI 0.0477
_diffrn_reflns_limit_h_max 16
_diffrn_reflns_limit_h_min -13
_diffrn_reflns_limit_k_max 32
_diffrn_reflns_limit_k_min -28
_diffrn_reflns_limit_l_max 12
_diffrn_reflns_limit_l_min -17
_diffrn_reflns_number 20815
_diffrn_reflns_theta_full 27.00
_diffrn_reflns_theta_max 27.00
_diffrn_reflns_theta_min 3.00
_exptl_absorpt_coefficient_mu 0.110
_exptl_absorpt_correction_T_max 0.976
_exptl_absorpt_correction_T_min 0.961
_exptl_absorpt_correction_type multi-scan
_exptl_absorpt_process_details 'SCALE3 ABSPACK'
_exptl_crystal_colour colorless
_exptl_crystal_density_diffrn 1.116
_exptl_crystal_description block
_exptl_crystal_F_000 1664
_exptl_crystal_size_max 0.30
_exptl_crystal_size_mid 0.25
_exptl_crystal_size_min 0.22
_refine_diff_density_max 0.634
_refine_diff_density_min -0.430
_refine_diff_density_rms 0.060
_refine_ls_extinction_method none
_refine_ls_goodness_of_fit_ref 1.029
_refine_ls_hydrogen_treatment mixed
_refine_ls_matrix_type full
_refine_ls_number_parameters 516
_refine_ls_number_reflns 9904
_refine_ls_number_restraints 0
_refine_ls_restrained_S_all 1.029
_refine_ls_R_factor_all 0.0836
_refine_ls_R_factor_gt 0.0583
_refine_ls_shift/su_max 0.000
_refine_ls_shift/su_mean 0.000
_refine_ls_structure_factor_coef Fsqd
_refine_ls_weighting_details 'calc w=1/[\s^2^(Fo^2^)+(0.0775P)^2^+3.2351P] where P=(Fo^2^+2Fc^2^)/3'
_refine_ls_weighting_scheme calc
_refine_ls_wR_factor_gt 0.1477
_refine_ls_wR_factor_ref 0.1644
_reflns_number_gt 7395
_reflns_number_total 9904
_reflns_threshold_expression >2sigma(I)
_cod_data_source_file ic3022613_si_002_05.cif
_cod_data_source_block compound9
_cod_database_code 4331236

loop_
_symmetry_equiv_pos_as_xyz
'x, y, z'
'-x+1/2, y+1/2, -z+1/2'
'-x, -y, -z'
'x-1/2, -y-1/2, z-1/2'

loop_
_atom_site_label
_atom_site_type_symbol
_atom_site_fract_x
_atom_site_fract_y
_atom_site_fract_z
_atom_site_U_iso_or_equiv
_atom_site_adp_type
_atom_site_occupancy
_atom_site_symmetry_multiplicity
_atom_site_calc_flag
_atom_site_refinement_flags
Si1 Si 0.66041(4) 0.08003(2) 0.14725(4) 0.01999(14) Uani 1 1 d .
Al1 Al 0.73683(5) 0.02763(2) 0.34885(5) 0.02525(17) Uani 1 1 d .
O1 O 0.83250(12) -0.10973(6) 0.34945(11) 0.0291(4) Uani 1 1 d .
O2 O 0.64213(14) -0.12097(7) 0.17123(12) 0.0356(4) Uani 1 1 d .
O3 O 0.60352(16) -0.11875(7) 0.39797(15) 0.0456(5) Uani 1 1 d .
N1 N 0.74409(13) 0.08025(6) 0.25620(12) 0.0170(3) Uani 1 1 d .
C1 C 0.81801(15) 0.11955(7) 0.28681(14) 0.0156(4) Uani 1 1 d .
C2 C 0.91832(15) 0.11971(7) 0.25695(14) 0.0170(4) Uani 1 1 d .
C3 C 0.99167(16) 0.15657(8) 0.29464(15) 0.0195(4) Uani 1 1 d .
H3 H 1.0590 0.1556 0.2744 0.023 Uiso 1 1 calc R
C4 C 0.97028(16) 0.19429(8) 0.36003(15) 0.0200(4) Uani 1 1 d .
C5 C 0.87127(16) 0.19427(8) 0.38922(15) 0.0197(4) Uani 1 1 d .
H5 H 0.8548 0.2197 0.4345 0.024 Uiso 1 1 calc R
C6 C 0.79567(15) 0.15819(7) 0.35413(14) 0.0167(4) Uani 1 1 d .
C7 C 1.04965(18) 0.23451(9) 0.39762(17) 0.0286(5) Uani 1 1 d .
H7A H 1.1199 0.2202 0.3993 0.043 Uiso 1 1 calc R
H7B H 1.0387 0.2450 0.4641 0.043 Uiso 1 1 calc R
H7C H 1.0420 0.2645 0.3538 0.043 Uiso 1 1 calc R
C8 C 0.94850(15) 0.08085(8) 0.18225(14) 0.0185(4) Uani 1 1 d .
H8 H 0.8965 0.0523 0.1798 0.022 Uiso 1 1 calc R
C9 C 1.05557(16) 0.05662(8) 0.21524(16) 0.0214(4) Uani 1 1 d .
C10 C 1.13606(18) 0.05781(10) 0.15814(18) 0.0345(6) Uani 1 1 d .
H10 H 1.1265 0.0752 0.0966 0.041 Uiso 1 1 calc R
C11 C 1.2311(2) 0.03384(12) 0.1898(2) 0.0440(7) Uani 1 1 d .
H11 H 1.2855 0.0348 0.1497 0.053 Uiso 1 1 calc R
C12 C 1.2460(2) 0.00889(11) 0.2791(2) 0.0415(6) Uani 1 1 d .
H12 H 1.3105 -0.0076 0.3005 0.050 Uiso 1 1 calc R
C13 C 1.16724(19) 0.00791(9) 0.33749(18) 0.0325(5) Uani 1 1 d .
H13 H 1.1779 -0.0086 0.3999 0.039 Uiso 1 1 calc R
C14 C 1.07245(17) 0.03111(8) 0.30493(16) 0.0248(5) Uani 1 1 d .
H14 H 1.0180 0.0295 0.3448 0.030 Uiso 1 1 calc R
C15 C 0.94025(15) 0.10274(8) 0.07819(15) 0.0203(4) Uani 1 1 d .
C16 C 0.92745(18) 0.06889(9) -0.00174(16) 0.0267(5) Uani 1 1 d .
H16 H 0.9237 0.0329 0.0100 0.032 Uiso 1 1 calc R
C17 C 0.92011(19) 0.08675(10) -0.09810(17) 0.0330(5) Uani 1 1 d .
H17 H 0.9110 0.0631 -0.1515 0.040 Uiso 1 1 calc R
C18 C 0.92617(19) 0.13905(10) -0.11600(17) 0.0322(5) Uani 1 1 d .
H18 H 0.9207 0.1515 -0.1817 0.039 Uiso 1 1 calc R
C19 C 0.94004(18) 0.17281(9) -0.03848(17) 0.0304(5) Uani 1 1 d .
H19 H 0.9450 0.2087 -0.0507 0.036 Uiso 1 1 calc R
C20 C 0.94690(17) 0.15495(9) 0.05816(16) 0.0251(5) Uani 1 1 d .
H20 H 0.9563 0.1789 0.1111 0.030 Uiso 1 1 calc R
C21 C 0.68774(15) 0.16141(8) 0.38679(15) 0.0181(4) Uani 1 1 d .
H21 H 0.6590 0.1256 0.3825 0.022 Uiso 1 1 calc R
C22 C 0.69137(15) 0.17782(8) 0.49398(15) 0.0217(4) Uani 1 1 d .
C23 C 0.72211(17) 0.14174(9) 0.56744(16) 0.0266(5) Uani 1 1 d .
H23 H 0.7420 0.1082 0.5496 0.032 Uiso 1 1 calc R
C24 C 0.72413(18) 0.15403(11) 0.66643(18) 0.0358(6) Uani 1 1 d .
H24 H 0.7444 0.1288 0.7155 0.043 Uiso 1 1 calc R
C25 C 0.69675(18) 0.20286(12) 0.69345(18) 0.0397(7) Uani 1 1 d .
H25 H 0.6981 0.2114 0.7610 0.048 Uiso 1 1 calc R
C26 C 0.66746(19) 0.23909(11) 0.62186(19) 0.0382(6) Uani 1 1 d .
H26 H 0.6491 0.2728 0.6403 0.046 Uiso 1 1 calc R
C27 C 0.66454(17) 0.22689(9) 0.52276(18) 0.0294(5) Uani 1 1 d .
H27 H 0.6440 0.2523 0.4742 0.035 Uiso 1 1 calc R
C28 C 0.61206(16) 0.19430(8) 0.31824(15) 0.0205(4) Uani 1 1 d .
C29 C 0.64322(17) 0.23287(8) 0.25897(17) 0.0260(5) Uani 1 1 d .
H29 H 0.7153 0.2399 0.2600 0.031 Uiso 1 1 calc R
C30 C 0.57024(19) 0.26160(9) 0.19789(18) 0.0315(5) Uani 1 1 d .
H30 H 0.5930 0.2880 0.1579 0.038 Uiso 1 1 calc R
C31 C 0.46525(19) 0.25194(10) 0.19501(18) 0.0334(6) Uani 1 1 d .
H31 H 0.4156 0.2714 0.1529 0.040 Uiso 1 1 calc R
C32 C 0.43299(18) 0.21362(10) 0.25400(19) 0.0343(6) Uani 1 1 d .
H32 H 0.3608 0.2066 0.2525 0.041 Uiso 1 1 calc R
C33 C 0.50552(17) 0.18537(9) 0.31531(18) 0.0288(5) Uani 1 1 d .
H33 H 0.4823 0.1594 0.3561 0.035 Uiso 1 1 calc R
C34 C 0.52308(17) 0.07136(10) 0.17345(18) 0.0321(5) Uani 1 1 d .
H34A H 0.5212 0.0447 0.2238 0.048 Uiso 1 1 calc R
H34B H 0.4789 0.0609 0.1130 0.048 Uiso 1 1 calc R
H34C H 0.4974 0.1039 0.1972 0.048 Uiso 1 1 calc R
C35 C 0.67214(19) 0.14075(9) 0.07653(17) 0.0302(5) Uani 1 1 d .
H35A H 0.6100 0.1620 0.0789 0.045 Uiso 1 1 calc R
H35B H 0.6786 0.1324 0.0079 0.045 Uiso 1 1 calc R
H35C H 0.7340 0.1598 0.1057 0.045 Uiso 1 1 calc R
C36 C 0.68372(19) 0.02354(9) 0.06782(17) 0.0311(5) Uani 1 1 d .
H36A H 0.7497 0.0283 0.0413 0.047 Uiso 1 1 calc R
H36B H 0.6266 0.0209 0.0134 0.047 Uiso 1 1 calc R
H36C H 0.6870 -0.0080 0.1072 0.047 Uiso 1 1 calc R
C37 C 0.87065(19) -0.10622(10) 0.45402(17) 0.0327(5) Uani 1 1 d .
H37A H 0.8690 -0.1404 0.4856 0.039 Uiso 1 1 calc R
H37B H 0.8271 -0.0822 0.4870 0.039 Uiso 1 1 calc R
C38 C 0.98156(19) -0.08653(10) 0.46112(18) 0.0332(5) Uani 1 1 d .
H38A H 1.0262 -0.1019 0.5179 0.040 Uiso 1 1 calc R
H38B H 0.9841 -0.0486 0.4671 0.040 Uiso 1 1 calc R
C39 C 1.01460(19) -0.10409(10) 0.36441(19) 0.0350(6) Uani 1 1 d .
H39A H 1.0722 -0.0827 0.3460 0.042 Uiso 1 1 calc R
H39B H 1.0365 -0.1406 0.3675 0.042 Uiso 1 1 calc R
C40 C 0.91613(19) -0.09657(11) 0.29368(18) 0.0358(6) Uani 1 1 d .
H40A H 0.9097 -0.0604 0.2708 0.043 Uiso 1 1 calc R
H40B H 0.9154 -0.1194 0.2358 0.043 Uiso 1 1 calc R
C41 C 0.7526(3) -0.12639(12) 0.0401(2) 0.0557(8) Uani 1 1 d .
H41A H 0.6970 -0.1178 -0.0132 0.084 Uiso 1 1 calc R
H41B H 0.8035 -0.1490 0.0148 0.084 Uiso 1 1 calc R
H41C H 0.7872 -0.0947 0.0660 0.084 Uiso 1 1 calc R
C42 C 0.7066(2) -0.15351(10) 0.1211(2) 0.0411(6) Uani 1 1 d .
H42A H 0.6648 -0.1831 0.0928 0.049 Uiso 1 1 calc R
H42B H 0.7638 -0.1671 0.1693 0.049 Uiso 1 1 calc R
C43 C 0.5442(2) -0.10974(12) 0.1141(2) 0.0444(7) Uani 1 1 d .
H43A H 0.5140 -0.1417 0.0830 0.053 Uiso 1 1 calc R
H43B H 0.5546 -0.0851 0.0612 0.053 Uiso 1 1 calc R
C44 C 0.4700(2) -0.08688(13) 0.1790(2) 0.0507(8) Uani 1 1 d .
H44A H 0.4596 -0.1114 0.2311 0.076 Uiso 1 1 calc R
H44B H 0.4030 -0.0796 0.1392 0.076 Uiso 1 1 calc R
H44C H 0.4995 -0.0549 0.2087 0.076 Uiso 1 1 calc R
C45 C 0.6475(3) -0.20523(11) 0.3704(2) 0.0529(8) Uani 1 1 d .
H45A H 0.6009 -0.2071 0.3080 0.079 Uiso 1 1 calc R
H45B H 0.6538 -0.2394 0.4008 0.079 Uiso 1 1 calc R
H45C H 0.7163 -0.1933 0.3581 0.079 Uiso 1 1 calc R
C46 C 0.6043(3) -0.16881(11) 0.4374(2) 0.0518(8) Uani 1 1 d .
H46A H 0.5325 -0.1792 0.4459 0.062 Uiso 1 1 calc R
H46B H 0.6473 -0.1695 0.5028 0.062 Uiso 1 1 calc R
C47 C 0.5386(2) -0.08253(13) 0.4466(2) 0.0540(8) Uani 1 1 d .
H47A H 0.5196 -0.0529 0.4024 0.065 Uiso 1 1 calc R
H47B H 0.4735 -0.1000 0.4584 0.065 Uiso 1 1 calc R
C48 C 0.5934(3) -0.06373(14) 0.5408(2) 0.0604(9) Uani 1 1 d .
H48A H 0.6138 -0.0930 0.5841 0.091 Uiso 1 1 calc R
H48B H 0.5471 -0.0410 0.5721 0.091 Uiso 1 1 calc R
H48C H 0.6557 -0.0446 0.5289 0.091 Uiso 1 1 calc R
Li1 Li 0.6898(3) -0.09288(15) 0.3012(3) 0.0300(8) Uani 1 1 d .
H1A H 0.843(2) 0.0162(11) 0.398(2) 0.049(8) Uiso 1 1 d .
H2A H 0.660(2) 0.0410(12) 0.426(2) 0.057(9) Uiso 1 1 d .
H3A H 0.678(2) -0.0209(10) 0.304(2) 0.039(7) Uiso 1 1 d .

loop_
_atom_site_aniso_label
_atom_site_aniso_U_11
_atom_site_aniso_U_22
_atom_site_aniso_U_33
_atom_site_aniso_U_23
_atom_site_aniso_U_13
_atom_site_aniso_U_12
Si1 0.0185(3) 0.0206(3) 0.0200(3) -0.0012(2) -0.0006(2) -0.0018(2)
Al1 0.0301(4) 0.0192(3) 0.0254(4) 0.0045(3) -0.0001(3) -0.0050(3)
O1 0.0294(8) 0.0341(9) 0.0234(8) -0.0009(7) 0.0016(6) -0.0023(7)
O2 0.0413(10) 0.0365(10) 0.0274(9) -0.0013(7) -0.0017(7) 0.0008(8)
O3 0.0530(12) 0.0420(11) 0.0450(12) -0.0002(9) 0.0186(9) -0.0055(9)
N1 0.0170(8) 0.0162(8) 0.0175(8) 0.0006(6) 0.0008(6) -0.0022(7)
C1 0.0165(9) 0.0146(9) 0.0155(9) 0.0045(7) 0.0006(7) -0.0013(8)
C2 0.0190(10) 0.0168(9) 0.0155(9) 0.0027(7) 0.0030(7) 0.0008(8)
C3 0.0173(9) 0.0236(10) 0.0182(10) 0.0028(8) 0.0044(8) -0.0012(8)
C4 0.0200(10) 0.0213(10) 0.0182(10) 0.0028(8) 0.0004(8) -0.0025(8)
C5 0.0230(10) 0.0179(10) 0.0185(10) -0.0007(8) 0.0039(8) -0.0001(8)
C6 0.0175(9) 0.0161(9) 0.0166(10) 0.0038(7) 0.0033(7) 0.0015(8)
C7 0.0284(12) 0.0281(12) 0.0299(12) -0.0040(10) 0.0061(9) -0.0090(10)
C8 0.0192(10) 0.0200(10) 0.0167(10) -0.0001(8) 0.0042(8) -0.0002(8)
C9 0.0205(10) 0.0207(10) 0.0235(11) -0.0010(8) 0.0052(8) 0.0018(9)
C10 0.0273(12) 0.0477(15) 0.0298(13) 0.0075(11) 0.0084(10) 0.0058(11)
C11 0.0249(12) 0.0664(19) 0.0424(16) 0.0023(14) 0.0110(11) 0.0092(13)
C12 0.0267(13) 0.0533(17) 0.0429(16) 0.0005(13) -0.0008(11) 0.0133(12)
C13 0.0341(13) 0.0322(13) 0.0295(13) 0.0036(10) -0.0024(10) 0.0051(11)
C14 0.0274(11) 0.0244(11) 0.0235(11) 0.0008(9) 0.0060(9) 0.0013(9)
C15 0.0186(10) 0.0252(11) 0.0175(10) 0.0006(8) 0.0038(8) 0.0031(9)
C16 0.0300(12) 0.0273(12) 0.0238(11) -0.0018(9) 0.0068(9) 0.0012(10)
C17 0.0369(13) 0.0426(14) 0.0198(11) -0.0057(10) 0.0044(10) -0.0008(11)
C18 0.0330(13) 0.0456(15) 0.0179(11) 0.0056(10) 0.0030(9) 0.0016(11)
C19 0.0348(13) 0.0284(12) 0.0278(12) 0.0065(10) 0.0036(10) 0.0021(10)
C20 0.0295(11) 0.0272(11) 0.0189(10) 0.0004(9) 0.0037(9) 0.0015(9)
C21 0.0174(9) 0.0181(10) 0.0194(10) 0.0008(8) 0.0044(8) -0.0009(8)
C22 0.0136(9) 0.0294(11) 0.0232(11) -0.0015(9) 0.0059(8) -0.0002(9)
C23 0.0220(11) 0.0339(12) 0.0241(11) 0.0014(9) 0.0036(9) -0.0019(10)
C24 0.0246(11) 0.0594(17) 0.0233(12) 0.0047(11) 0.0025(9) -0.0055(12)
C25 0.0253(12) 0.0707(19) 0.0241(12) -0.0141(13) 0.0076(10) -0.0052(13)
C26 0.0300(13) 0.0505(16) 0.0351(14) -0.0202(12) 0.0081(10) -0.0003(12)
C27 0.0247(11) 0.0338(13) 0.0303(12) -0.0064(10) 0.0059(9) 0.0017(10)
C28 0.0199(10) 0.0208(10) 0.0211(10) -0.0033(8) 0.0037(8) 0.0031(8)
C29 0.0232(11) 0.0253(11) 0.0296(12) 0.0030(9) 0.0039(9) 0.0012(9)
C30 0.0356(13) 0.0262(12) 0.0329(13) 0.0084(10) 0.0054(10) 0.0060(10)
C31 0.0311(12) 0.0329(13) 0.0341(13) 0.0021(10) -0.0038(10) 0.0109(11)
C32 0.0209(11) 0.0390(14) 0.0422(15) 0.0009(11) 0.0009(10) 0.0033(10)
C33 0.0232(11) 0.0308(12) 0.0328(13) 0.0039(10) 0.0052(9) 0.0021(10)
C34 0.0225(11) 0.0398(14) 0.0328(13) -0.0026(11) -0.0006(9) -0.0037(10)
C35 0.0340(13) 0.0288(12) 0.0250(12) 0.0039(9) -0.0067(10) -0.0016(10)
C36 0.0335(13) 0.0310(12) 0.0278(12) -0.0083(10) 0.0000(10) -0.0029(10)
C37 0.0384(13) 0.0364(13) 0.0217(12) 0.0032(10) -0.0015(10) -0.0014(11)
C38 0.0370(13) 0.0302(13) 0.0303(13) 0.0032(10) -0.0033(10) 0.0001(11)
C39 0.0303(12) 0.0311(13) 0.0429(15) -0.0041(11) 0.0026(11) -0.0017(11)
C40 0.0362(13) 0.0437(15) 0.0284(13) -0.0045(11) 0.0080(10) -0.0055(12)
C41 0.068(2) 0.0491(17) 0.0561(19) 0.0113(15) 0.0317(16) 0.0180(16)
C42 0.0522(17) 0.0355(14) 0.0351(14) -0.0012(11) 0.0047(12) 0.0035(13)
C43 0.0450(16) 0.0529(17) 0.0317(14) 0.0006(12) -0.0084(12) -0.0054(14)
C44 0.0374(15) 0.069(2) 0.0445(17) 0.0042(15) -0.0001(12) -0.0006(15)
C45 0.068(2) 0.0356(15) 0.060(2) -0.0040(14) 0.0270(16) -0.0153(15)
C46 0.0595(19) 0.0466(17) 0.0537(19) 0.0029(14) 0.0235(15) -0.0156(15)
C47 0.0379(15) 0.068(2) 0.059(2) -0.0072(16) 0.0156(14) -0.0053(15)
C48 0.068(2) 0.061(2) 0.055(2) -0.0017(16) 0.0174(17) -0.0154(18)
Li1 0.032(2) 0.029(2) 0.029(2) -0.0027(16) 0.0026(16) -0.0013(17)

loop_
_atom_type_symbol
_atom_type_description
_atom_type_scat_dispersion_real
_atom_type_scat_dispersion_imag
_atom_type_scat_source
C C 0.0033 0.0016 'International Tables Vol C Tables 4.2.6.8 and 6.1.1.4'
H H 0.0000 0.0000 'International Tables Vol C Tables 4.2.6.8 and 6.1.1.4'
N N 0.0061 0.0033 'International Tables Vol C Tables 4.2.6.8 and 6.1.1.4'
Al Al 0.0645 0.0514 'International Tables Vol C Tables 4.2.6.8 and 6.1.1.4'
Si Si 0.0817 0.0704 'International Tables Vol C Tables 4.2.6.8 and 6.1.1.4'
O O 0.0106 0.0060 'International Tables Vol C Tables 4.2.6.8 and 6.1.1.4'
Li Li -0.0003 0.0001 'International Tables Vol C Tables 4.2.6.8 and 6.1.1.4'

loop_
_geom_angle_atom_site_label_1
_geom_angle_atom_site_label_2
_geom_angle_atom_site_label_3
_geom_angle
N1 Si1 C35 111.18(9)
N1 Si1 C34 109.71(10)
C35 Si1 C34 110.24(11)
N1 Si1 C36 111.96(10)
C35 Si1 C36 109.21(11)
C34 Si1 C36 104.34(11)
N1 Al1 H1A 109.0(11)
N1 Al1 H2A 112.5(11)
H1A Al1 H2A 112.0(16)
N1 Al1 H3A 112.9(10)
H1A Al1 H3A 113.3(14)
H2A Al1 H3A 96.8(15)
C40 O1 C37 109.01(17)
C40 O1 Li1 121.06(19)
C37 O1 Li1 120.47(18)
C42 O2 C43 113.0(2)
C42 O2 Li1 121.86(19)
C43 O2 Li1 125.1(2)
C46 O3 C47 113.0(2)
C46 O3 Li1 126.9(2)
C47 O3 Li1 119.7(2)
C1 N1 Si1 125.29(13)
C1 N1 Al1 114.55(12)
Si1 N1 Al1 120.07(9)
C2 C1 C6 117.48(17)
C2 C1 N1 121.66(17)
C6 C1 N1 120.74(17)
C3 C2 C1 120.04(18)
C3 C2 C8 118.60(17)
C1 C2 C8 121.35(17)
C4 C3 C2 122.71(19)
C4 C3 H3 118.6
C2 C3 H3 118.6
C3 C4 C5 117.27(19)
C3 C4 C7 121.79(19)
C5 C4 C7 120.93(19)
C4 C5 C6 122.16(19)
C4 C5 H5 118.9
C6 C5 H5 118.9
C5 C6 C1 120.33(18)
C5 C6 C21 119.39(18)
C1 C6 C21 120.26(17)
C4 C7 H7A 109.5
C4 C7 H7B 109.5
H7A C7 H7B 109.5
C4 C7 H7C 109.5
H7A C7 H7C 109.5
H7B C7 H7C 109.5
C2 C8 C15 112.86(17)
C2 C8 C9 112.10(16)
C15 C8 C9 112.07(16)
C2 C8 H8 106.4
C15 C8 H8 106.4
C9 C8 H8 106.4
C10 C9 C14 118.0(2)
C10 C9 C8 122.9(2)
C14 C9 C8 119.07(18)
C9 C10 C11 120.9(2)
C9 C10 H10 119.5
C11 C10 H10 119.5
C12 C11 C10 120.0(2)
C12 C11 H11 120.0
C10 C11 H11 120.0
C11 C12 C13 119.9(2)
C11 C12 H12 120.0
C13 C12 H12 120.0
C12 C13 C14 119.8(2)
C12 C13 H13 120.1
C14 C13 H13 120.1
C13 C14 C9 121.4(2)
C13 C14 H14 119.3
C9 C14 H14 119.3
C20 C15 C16 117.63(19)
C20 C15 C8 123.39(19)
C16 C15 C8 118.97(19)
C17 C16 C15 121.4(2)
C17 C16 H16 119.3
C15 C16 H16 119.3
C18 C17 C16 119.8(2)
C18 C17 H17 120.1
C16 C17 H17 120.1
C19 C18 C17 119.7(2)
C19 C18 H18 120.2
C17 C18 H18 120.2
C18 C19 C20 120.6(2)
C18 C19 H19 119.7
C20 C19 H19 119.7
C15 C20 C19 121.0(2)
C15 C20 H20 119.5
C19 C20 H20 119.5
C22 C21 C28 111.81(16)
C22 C21 C6 112.74(16)
C28 C21 C6 112.86(16)
C22 C21 H21 106.3
C28 C21 H21 106.3
C6 C21 H21 106.3
C27 C22 C23 118.0(2)
C27 C22 C21 123.5(2)
C23 C22 C21 118.49(19)
C24 C23 C22 121.1(2)
C24 C23 H23 119.4
C22 C23 H23 119.4
C25 C24 C23 120.0(2)
C25 C24 H24 120.0
C23 C24 H24 120.0
C26 C25 C24 119.6(2)
C26 C25 H25 120.2
C24 C25 H25 120.2
C25 C26 C27 120.6(2)
C25 C26 H26 119.7
C27 C26 H26 119.7
C26 C27 C22 120.7(2)
C26 C27 H27 119.7
C22 C27 H27 119.7
C29 C28 C33 117.9(2)
C29 C28 C21 123.59(18)
C33 C28 C21 118.46(19)
C28 C29 C30 120.9(2)
C28 C29 H29 119.6
C30 C29 H29 119.6
C31 C30 C29 120.5(2)
C31 C30 H30 119.8
C29 C30 H30 119.8
C30 C31 C32 119.3(2)
C30 C31 H31 120.4
C32 C31 H31 120.4
C31 C32 C33 120.2(2)
C31 C32 H32 119.9
C33 C32 H32 119.9
C32 C33 C28 121.2(2)
C32 C33 H33 119.4
C28 C33 H33 119.4
Si1 C34 H34A 109.5
Si1 C34 H34B 109.5
H34A C34 H34B 109.5
Si1 C34 H34C 109.5
H34A C34 H34C 109.5
H34B C34 H34C 109.5
Si1 C35 H35A 109.5
Si1 C35 H35B 109.5
H35A C35 H35B 109.5
Si1 C35 H35C 109.5
H35A C35 H35C 109.5
H35B C35 H35C 109.5
Si1 C36 H36A 109.5
Si1 C36 H36B 109.5
H36A C36 H36B 109.5
Si1 C36 H36C 109.5
H36A C36 H36C 109.5
H36B C36 H36C 109.5
O1 C37 C38 106.17(19)
O1 C37 H37A 110.5
C38 C37 H37A 110.5
O1 C37 H37B 110.5
C38 C37 H37B 110.5
H37A C37 H37B 108.7
C37 C38 C39 102.60(19)
C37 C38 H38A 111.2
C39 C38 H38A 111.2
C37 C38 H38B 111.2
C39 C38 H38B 111.2
H38A C38 H38B 109.2
C40 C39 C38 102.1(2)
C40 C39 H39A 111.4
C38 C39 H39A 111.4
C40 C39 H39B 111.4
C38 C39 H39B 111.4
H39A C39 H39B 109.2
O1 C40 C39 105.0(2)
O1 C40 H40A 110.8
C39 C40 H40A 110.8
O1 C40 H40B 110.8
C39 C40 H40B 110.8
H40A C40 H40B 108.8
C42 C41 H41A 109.5
C42 C41 H41B 109.5
H41A C41 H41B 109.5
C42 C41 H41C 109.5
H41A C41 H41C 109.5
H41B C41 H41C 109.5
O2 C42 C41 113.1(2)
O2 C42 H42A 109.0
C41 C42 H42A 109.0
O2 C42 H42B 109.0
C41 C42 H42B 109.0
H42A C42 H42B 107.8
O2 C43 C44 110.2(2)
O2 C43 H43A 109.6
C44 C43 H43A 109.6
O2 C43 H43B 109.6
C44 C43 H43B 109.6
H43A C43 H43B 108.1
C43 C44 H44A 109.5
C43 C44 H44B 109.5
H44A C44 H44B 109.5
C43 C44 H44C 109.5
H44A C44 H44C 109.5
H44B C44 H44C 109.5
C46 C45 H45A 109.5
C46 C45 H45B 109.5
H45A C45 H45B 109.5
C46 C45 H45C 109.5
H45A C45 H45C 109.5
H45B C45 H45C 109.5
O3 C46 C45 109.7(2)
O3 C46 H46A 109.7
C45 C46 H46A 109.7
O3 C46 H46B 109.7
C45 C46 H46B 109.7
H46A C46 H46B 108.2
C48 C47 O3 111.7(3)
C48 C47 H47A 109.3
O3 C47 H47A 109.3
C48 C47 H47B 109.3
O3 C47 H47B 109.3
H47A C47 H47B 107.9
C47 C48 H48A 109.5
C47 C48 H48B 109.5
H48A C48 H48B 109.5
C47 C48 H48C 109.5
H48A C48 H48C 109.5
H48B C48 H48C 109.5
O1 Li1 O2 113.6(2)
O1 Li1 O3 107.3(2)
O2 Li1 O3 110.5(2)
O1 Li1 H3A 107.3(8)
O2 Li1 H3A 112.0(8)
O3 Li1 H3A 105.7(8)

loop_
_geom_bond_atom_site_label_1
_geom_bond_atom_site_label_2
_geom_bond_distance
Si1 N1 1.7239(17)
Si1 C35 1.868(2)
Si1 C34 1.875(2)
Si1 C36 1.876(2)
Al1 N1 1.8767(18)
Al1 H1A 1.48(3)
Al1 H2A 1.59(3)
Al1 H3A 1.56(3)
O1 C40 1.448(3)
O1 C37 1.455(3)
O1 Li1 1.928(4)
O2 C42 1.427(3)
O2 C43 1.428(3)
O2 Li1 1.948(4)
O3 C46 1.408(3)
O3 C47 1.478(4)
O3 Li1 1.964(5)
N1 C1 1.424(3)
C1 C2 1.414(3)
C1 C6 1.419(3)
C2 C3 1.398(3)
C2 C8 1.526(3)
C3 C4 1.381(3)
C3 H3 0.9500
C4 C5 1.394(3)
C4 C7 1.507(3)
C5 C6 1.394(3)
C5 H5 0.9500
C6 C21 1.526(3)
C7 H7A 0.9800
C7 H7B 0.9800
C7 H7C 0.9800
C8 C15 1.526(3)
C8 C9 1.535(3)
C8 H8 1.0000
C9 C10 1.385(3)
C9 C14 1.388(3)
C10 C11 1.396(3)
C10 H10 0.9500
C11 C12 1.375(4)
C11 H11 0.9500
C12 C13 1.379(4)
C12 H12 0.9500
C13 C14 1.387(3)
C13 H13 0.9500
C14 H14 0.9500
C15 C20 1.389(3)
C15 C16 1.397(3)
C16 C17 1.391(3)
C16 H16 0.9500
C17 C18 1.385(4)
C17 H17 0.9500
C18 C19 1.371(3)
C18 H18 0.9500
C19 C20 1.395(3)
C19 H19 0.9500
C20 H20 0.9500
C21 C22 1.524(3)
C21 C28 1.525(3)
C21 H21 1.0000
C22 C27 1.392(3)
C22 C23 1.394(3)
C23 C24 1.391(3)
C23 H23 0.9500
C24 C25 1.381(4)
C24 H24 0.9500
C25 C26 1.376(4)
C25 H25 0.9500
C26 C27 1.390(3)
C26 H26 0.9500
C27 H27 0.9500
C28 C29 1.384(3)
C28 C33 1.395(3)
C29 C30 1.393(3)
C29 H29 0.9500
C30 C31 1.378(3)
C30 H30 0.9500
C31 C32 1.382(4)
C31 H31 0.9500
C32 C33 1.384(3)
C32 H32 0.9500
C33 H33 0.9500
C34 H34A 0.9800
C34 H34B 0.9800
C34 H34C 0.9800
C35 H35A 0.9800
C35 H35B 0.9800
C35 H35C 0.9800
C36 H36A 0.9800
C36 H36B 0.9800
C36 H36C 0.9800
C37 C38 1.516(3)
C37 H37A 0.9900
C37 H37B 0.9900
C38 C39 1.517(4)
C38 H38A 0.9900
C38 H38B 0.9900
C39 C40 1.508(4)
C39 H39A 0.9900
C39 H39B 0.9900
C40 H40A 0.9900
C40 H40B 0.9900
C41 C42 1.503(4)
C41 H41A 0.9800
C41 H41B 0.9800
C41 H41C 0.9800
C42 H42A 0.9900
C42 H42B 0.9900
C43 C44 1.515(4)
C43 H43A 0.9900
C43 H43B 0.9900
C44 H44A 0.9800
C44 H44B 0.9800
C44 H44C 0.9800
C45 C46 1.479(4)
C45 H45A 0.9800
C45 H45B 0.9800
C45 H45C 0.9800
C46 H46A 0.9900
C46 H46B 0.9900
C47 C48 1.471(5)
C47 H47A 0.9900
C47 H47B 0.9900
C48 H48A 0.9800
C48 H48B 0.9800
C48 H48C 0.9800
Li1 H3A 1.88(3)
